data_4350570
loop_
_publ_author_name
'Dong, Yu-Bin'
'Sun, Ting'
'Ma, Jian-Ping'
'Zhao, Xia-Xia'
'Huang, Ru-Qi'

_publ_section_title
;
 Ag(I) and Cu(II) discrete and polymeric complexes based on single- and
 double-armed oxadiazole-bridging organic clips.
;
_journal_issue 26
_journal_name_full 'Inorganic chemistry'
_journal_page_first 10613
_journal_page_last 10628
_journal_paper_doi 10.1021/ic0612552
_journal_volume 45
_journal_year 2006
_chemical_formula_sum 'C88 H68 Cl4 Cu4 N12 O36'
_chemical_formula_weight 2265.50
_space_group_IT_number 43
_space_group_name_Hall 'F 2 -2d'
_space_group_name_H-M_alt 'F d d 2'
_symmetry_cell_setting orthorhombic
_symmetry_space_group_name_H-M 'F d d 2'
_atom_sites_solution_hydrogens geom
_atom_sites_solution_primary direct
_atom_sites_solution_secondary difmap
_audit_creation_method SHELXL-97
_cell_angle_alpha 90.00
_cell_angle_beta 90.00
_cell_angle_gamma 90.00
_cell_formula_units_Z 8
_cell_length_a 44.24(3)
_cell_length_b 19.128(14)
_cell_length_c 25.97(3)
_cell_measurement_reflns_used 3495
_cell_measurement_temperature 298(2)
_cell_measurement_theta_max 27.649
_cell_measurement_theta_min 2.541
_cell_volume 21976(3)
_computing_cell_refinement 'Bruker SMART'
_computing_data_collection 'Bruker SMART'
_computing_data_reduction 'Bruker SAINT'
_computing_molecular_graphics 'Bruker SHELXTL'
_computing_publication_material 'Bruker SHELXTL'
_computing_structure_refinement 'SHELXL-97 (Sheldrick, 1997)'
_computing_structure_solution 'SHELXS-97 (Sheldrick, 1990)'
_diffrn_ambient_temperature 298(2)
_diffrn_measured_fraction_theta_full 0.992
_diffrn_measured_fraction_theta_max 0.992
_diffrn_measurement_device_type 'CCD area detector'
_diffrn_measurement_method 'phi and omega scans'
_diffrn_radiation_monochromator graphite
_diffrn_radiation_source 'fine-focus sealed tube'
_diffrn_radiation_type MoK\a
_diffrn_radiation_wavelength 0.71073
_diffrn_reflns_av_R_equivalents 0.0697
_diffrn_reflns_av_sigmaI/netI 0.1176
_diffrn_reflns_limit_h_max 52
_diffrn_reflns_limit_h_min -41
_diffrn_reflns_limit_k_max 22
_diffrn_reflns_limit_k_min -22
_diffrn_reflns_limit_l_max 20
_diffrn_reflns_limit_l_min -30
_diffrn_reflns_number 18919
_diffrn_reflns_theta_full 25.16
_diffrn_reflns_theta_max 25.16
_diffrn_reflns_theta_min 1.40
_exptl_absorpt_coefficient_mu 0.943
_exptl_absorpt_correction_T_max 0.7985
_exptl_absorpt_correction_T_min 0.7043
_exptl_absorpt_correction_type multi-scan
_exptl_absorpt_process_details sadabs
_exptl_crystal_colour green
_exptl_crystal_density_diffrn 1.369
_exptl_crystal_density_method 'not measured'
_exptl_crystal_description block
_exptl_crystal_F_000 9216
_exptl_crystal_size_max 0.40
_exptl_crystal_size_mid 0.30
_exptl_crystal_size_min 0.25
_refine_diff_density_max 0.532
_refine_diff_density_min -0.432
_refine_diff_density_rms '0.096 End ===='
_refine_ls_abs_structure_details 'Flack H D (1983), Acta Cryst. A39, 876-881'
_refine_ls_abs_structure_Flack 0.00
_refine_ls_extinction_method none
_refine_ls_goodness_of_fit_ref 0.893
_refine_ls_hydrogen_treatment constr
_refine_ls_matrix_type full
_refine_ls_number_parameters 660
_refine_ls_number_reflns 7567
_refine_ls_number_restraints 486
_refine_ls_restrained_S_all 0.908
_refine_ls_R_factor_all 0.1334
_refine_ls_R_factor_gt 0.0694
_refine_ls_shift/su_max 0.003
_refine_ls_shift/su_mean 0.000
_refine_ls_structure_factor_coef Fsqd
_refine_ls_weighting_details 'calc w=1/[\s^2^(Fo^2^)+(0.1175P)^2^+0.0000P] where P=(Fo^2^+2Fc^2^)/3'
_refine_ls_weighting_scheme calc
_refine_ls_wR_factor_gt 0.1679
_refine_ls_wR_factor_ref 0.1997
_reflns_number_gt 3706
_reflns_number_total 7567
_reflns_threshold_expression >2sigma(I)
_cod_data_source_file ic0612552si20060706_013537.cif
_cod_data_source_block 6
_cod_depositor_comments
;
The following automatic conversions were performed:

data item '_symmetry_cell_setting' value 'Orthorhombic' was changed
to 'orthorhombic' in accordance with the
/home/saulius/struct/COD-crude-data/automatic-downloads/DataCite-retrospective/ACS/depositions/lib/dictionaries/cif_core.dic
dictionary named 'cif_core.dic' version 2.4.2 last updated on
2011-04-26.

Automatic conversion script
Id: cif_fix_values 6909 2019-04-08 15:41:33Z antanas 
;
_cod_original_cell_volume 21976(34)
_cod_original_sg_symbol_H-M Fdd2
_cod_database_code 4350570

loop_
_symmetry_equiv_pos_as_xyz
'x, y, z'
'-x, -y, z'
'x+1/4, -y+1/4, z+1/4'
'-x+1/4, y+1/4, z+1/4'
'x, y+1/2, z+1/2'
'-x, -y+1/2, z+1/2'
'x+1/4, -y+3/4, z+3/4'
'-x+1/4, y+3/4, z+3/4'
'x+1/2, y, z+1/2'
'-x+1/2, -y, z+1/2'
'x+3/4, -y+1/4, z+3/4'
'-x+3/4, y+1/4, z+3/4'
'x+1/2, y+1/2, z'
'-x+1/2, -y+1/2, z'
'x+3/4, -y+3/4, z+1/4'
'-x+3/4, y+3/4, z+1/4'

loop_
_atom_site_label
_atom_site_type_symbol
_atom_site_fract_x
_atom_site_fract_y
_atom_site_fract_z
_atom_site_U_iso_or_equiv
_atom_site_adp_type
_atom_site_occupancy
_atom_site_symmetry_multiplicity
_atom_site_calc_flag
_atom_site_refinement_flags
Cu1 Cu 1.02475(3) 0.81609(6) 0.07211(4) 0.0618(4) Uani 1 1 d .
Cu2 Cu 0.96627(3) 0.82581(7) 0.13066(4) 0.0633(4) Uani 1 1 d .
N1 N 0.9712(2) 1.1411(5) 0.0030(3) 0.063(2) Uani 1 1 d U
N2 N 0.9471(2) 1.1008(4) -0.0141(3) 0.066(2) Uani 1 1 d U
N3 N 0.9689(2) 0.8631(5) 0.2031(3) 0.069(2) Uani 1 1 d U
N4 N 0.9509(2) 0.9203(5) 0.2217(3) 0.077(2) Uani 1 1 d U
N5 N 0.92727(19) 0.8711(4) 0.1134(3) 0.062(2) Uani 1 1 d U
N6 N 1.0649(2) 0.8449(5) 0.1003(3) 0.069(2) Uani 1 1 d U
C1 C 0.9029(3) 0.8716(6) 0.1430(4) 0.072(3) Uani 1 1 d U
H1 H 0.9034 0.8442 0.1726 0.087 Uiso 1 1 calc R
C2 C 0.8771(3) 0.9089(6) 0.1337(5) 0.081(3) Uani 1 1 d U
H2 H 0.8615 0.9094 0.1577 0.097 Uiso 1 1 calc R
C3 C 0.8745(3) 0.9461(6) 0.0878(5) 0.084(3) Uani 1 1 d U
H3 H 0.8572 0.9717 0.0798 0.101 Uiso 1 1 calc R
C4 C 0.8997(3) 0.9426(6) 0.0538(4) 0.067(3) Uani 1 1 d U
C5 C 0.9248(2) 0.9098(5) 0.0686(4) 0.061(2) Uani 1 1 d U
H5 H 0.9417 0.9131 0.0474 0.074 Uiso 1 1 calc R
C6 C 0.8969(3) 0.9779(7) 0.0035(4) 0.075(3) Uani 1 1 d U
C7 C 0.9203(3) 0.9809(6) -0.0805(4) 0.072(3) Uani 1 1 d U
C8 C 0.9026(3) 0.9418(6) -0.1138(5) 0.095(4) Uani 1 1 d U
H8 H 0.8896 0.9072 -0.1018 0.114 Uiso 1 1 calc R
C9 C 0.9054(4) 0.9574(7) -0.1679(5) 0.109(4) Uani 1 1 d U
H9 H 0.8943 0.9318 -0.1918 0.131 Uiso 1 1 calc R
C10 C 0.9240(4) 1.0091(7) -0.1840(5) 0.111(4) Uani 1 1 d U
H10 H 0.9257 1.0193 -0.2189 0.133 Uiso 1 1 calc R
C11 C 0.9405(4) 1.0468(7) -0.1484(5) 0.100(4) Uani 1 1 d U
H11 H 0.9529 1.0828 -0.1601 0.119 Uiso 1 1 calc R
C12 C 0.9394(3) 1.0328(6) -0.0948(4) 0.076(3) Uani 1 1 d U
C13 C 0.9567(3) 1.0792(5) -0.0576(4) 0.064(3) Uani 1 1 d U
C14 C 0.9929(2) 1.1424(5) -0.0323(4) 0.054(2) Uani 1 1 d U
C15 C 1.0207(3) 1.1777(5) -0.0316(4) 0.064(3) Uani 1 1 d U
C16 C 1.0380(3) 1.1873(6) -0.0787(4) 0.082(3) Uani 1 1 d U
H16 H 1.0309 1.1685 -0.1094 0.098 Uiso 1 1 calc R
C17 C 1.0645(3) 1.2235(7) -0.0782(5) 0.093(4) Uani 1 1 d U
H17 H 1.0746 1.2315 -0.1091 0.112 Uiso 1 1 calc R
C18 C 1.0768(3) 1.2483(6) -0.0334(5) 0.091(3) Uani 1 1 d U
H18 H 1.0953 1.2712 -0.0339 0.109 Uiso 1 1 calc R
C19 C 1.0612(3) 1.2389(7) 0.0136(5) 0.088(3) Uani 1 1 d U
H19 H 1.0696 1.2560 0.0439 0.106 Uiso 1 1 calc R
C20 C 1.0335(3) 1.2043(6) 0.0148(4) 0.066(3) Uani 1 1 d U
C21 C 1.0924(3) 0.8324(6) 0.0772(5) 0.091(3) Uani 1 1 d U
H21 H 1.0921 0.8068 0.0468 0.109 Uiso 1 1 calc R
C22 C 1.1201(3) 0.8541(8) 0.0947(6) 0.104(4) Uani 1 1 d U
H22 H 1.1379 0.8442 0.0773 0.125 Uiso 1 1 calc R
C23 C 1.1193(3) 0.8910(8) 0.1393(6) 0.107(4) Uani 1 1 d U
H23 H 1.1373 0.9087 0.1527 0.128 Uiso 1 1 calc R
C24 C 1.0915(3) 0.9034(6) 0.1664(5) 0.083(3) Uani 1 1 d U
C25 C 1.0654(3) 0.8813(5) 0.1450(4) 0.070(3) Uani 1 1 d U
H25 H 1.0473 0.8914 0.1614 0.084 Uiso 1 1 calc R
C26 C 1.0212(3) 0.7697(5) 0.1850(4) 0.077(3) Uani 1 1 d DU
C27 C 1.0439(3) 0.7201(6) 0.1822(5) 0.101(4) Uani 1 1 d DU
H27 H 1.0505 0.7039 0.1503 0.122 Uiso 1 1 calc R
C28 C 1.0569(4) 0.6946(7) 0.2271(5) 0.125(5) Uani 1 1 d DU
H28 H 1.0722 0.6613 0.2249 0.150 Uiso 1 1 calc R
C29 C 1.0473(4) 0.7182(8) 0.2760(6) 0.145(5) Uani 1 1 d DU
H29 H 1.0559 0.7010 0.3061 0.173 Uiso 1 1 calc R
C30 C 1.0256(3) 0.7659(7) 0.2775(5) 0.112(4) Uani 1 1 d DU
H30 H 1.0191 0.7823 0.3093 0.135 Uiso 1 1 calc R
C31 C 1.0123(3) 0.7920(5) 0.2331(4) 0.077(3) Uani 1 1 d DU
C32 C 0.9896(3) 0.8456(6) 0.2366(4) 0.076(3) Uani 1 1 d U
C33 C 0.9632(3) 0.9321(6) 0.2677(4) 0.079(3) Uani 1 1 d U
C34 C 0.9544(3) 0.9840(5) 0.3052(4) 0.087(3) Uani 1 1 d DU
C35 C 0.9614(3) 0.9717(6) 0.3584(5) 0.113(4) Uani 1 1 d DU
H35 H 0.9715 0.9311 0.3680 0.135 Uiso 1 1 calc R
C36 C 0.9534(4) 1.0191(8) 0.3947(6) 0.157(6) Uani 1 1 d DU
H36 H 0.9582 1.0092 0.4287 0.189 Uiso 1 1 calc R
C37 C 0.9386(4) 1.0806(8) 0.3847(7) 0.175(6) Uani 1 1 d DU
H37 H 0.9336 1.1125 0.4104 0.210 Uiso 1 1 calc R
C38 C 0.9309(4) 1.0927(8) 0.3277(7) 0.165(6) Uani 1 1 d DU
H38 H 0.9205 1.1326 0.3174 0.198 Uiso 1 1 calc R
C39 C 0.9396(3) 1.0441(7) 0.2927(5) 0.115(4) Uani 1 1 d DU
C40 C 0.9087(6) 1.0588(8) 0.2209(7) 0.126(6) Uani 1 1 d U
C41 C 1.0572(7) 0.6807(13) 0.0170(10) 0.201(7) Uani 1 1 d DU
H41A H 1.0755 0.6757 0.0371 0.241 Uiso 1 1 calc R
H41B H 1.0613 0.7136 -0.0106 0.241 Uiso 1 1 calc R
C42 C 1.0495(7) 0.6152(14) -0.0046(12) 0.240(8) Uani 1 1 d DU
H42A H 1.0617 0.5778 0.0099 0.288 Uiso 1 1 calc R
H42B H 1.0517 0.6153 -0.0417 0.288 Uiso 1 1 calc R
C43 C 1.0183(7) 0.6088(14) 0.0104(11) 0.217(8) Uani 1 1 d DU
H43A H 1.0057 0.6250 -0.0177 0.261 Uiso 1 1 calc R
H43B H 1.0137 0.5598 0.0161 0.261 Uiso 1 1 calc R
C44 C 1.0111(6) 0.6460(11) 0.0543(11) 0.195(7) Uani 1 1 d DU
H44A H 1.0144 0.6192 0.0856 0.233 Uiso 1 1 calc R
H44B H 0.9906 0.6641 0.0536 0.233 Uiso 1 1 calc R
O1 O 0.9875(2) 0.8880(4) 0.2778(3) 0.081(2) Uani 1 1 d U
O2 O 0.9357(3) 1.0638(5) 0.2408(4) 0.109(3) Uani 1 1 d U
O3 O 0.8853(3) 1.0306(6) 0.2397(4) 0.145(4) Uani 1 1 d U
O4 O 1.00713(17) 0.7907(3) 0.1405(2) 0.0640(18) Uani 1 1 d U
O5 O 0.9954(3) 0.9404(5) 0.1100(4) 0.132(4) Uani 1 1 d U
O6 O 0.9649(5) 1.0189(10) 0.0820(8) 0.118(6) Uani 0.50 1 d PU
O7 O 1.0000 1.0000 0.0343(7) 0.174(7) Uani 1 2 d SU
O8 O 1.01954(17) 1.1964(4) 0.0592(2) 0.071(2) Uani 1 1 d U
O9 O 0.98430(18) 1.1017(4) -0.0730(2) 0.0677(19) Uani 1 1 d U
O10 O 0.92025(17) 0.9629(4) -0.0278(3) 0.0720(19) Uani 1 1 d U
O11 O 0.8772(3) 1.0184(5) -0.0099(4) 0.120(3) Uani 1 1 d U
O12 O 0.9459(3) 0.7169(5) 0.1508(4) 0.143(4) Uani 1 1 d D
H12B H 0.9507 0.7062 0.1802 0.215 Uiso 1 1 calc RD
O13 O 1.0361(3) 0.7058(6) 0.0461(5) 0.139(4) Uani 1 1 d U
O14 O 0.9376(2) 0.8095(5) 0.3411(5) 0.155(5) Uani 1 1 d DU
O15 O 0.9666(5) 0.7119(8) 0.3371(7) 0.323(12) Uani 1 1 d DU
O16 O 0.9390(3) 0.7328(9) 0.4062(6) 0.233(8) Uani 1 1 d DU
O17 O 0.9812(2) 0.7981(5) 0.3884(4) 0.136(4) Uani 1 1 d DU
Cl3 Cl 0.9013(3) 0.4605(7) 0.1466(5) 0.183(5) Uani 0.50 1 d PDU
Cl1 Cl 1.0000 1.0000 0.08476(17) 0.0911(15) Uani 1 2 d SU
Cl2 Cl 0.95494(11) 0.7679(3) 0.3706(3) 0.190(3) Uani 1 1 d DU
H12A H 0.9334(14) 0.690(3) 0.1355(17) 0.050 Uiso 1 1 d D
O19 O 0.8804(5) 0.4769(14) 0.1070(9) 0.216(12) Uiso 0.50 1 d PDU
O18 O 0.8926(7) 0.3992(12) 0.1717(12) 0.296(17) Uiso 0.50 1 d PDU
O21 O 0.9306(4) 0.4556(16) 0.1252(11) 0.216(11) Uiso 0.50 1 d PDU
O20 O 0.9020(8) 0.5156(14) 0.1830(10) 0.317(18) Uiso 0.50 1 d PDU

loop_
_atom_site_aniso_label
_atom_site_aniso_U_11
_atom_site_aniso_U_22
_atom_site_aniso_U_33
_atom_site_aniso_U_23
_atom_site_aniso_U_13
_atom_site_aniso_U_12
Cu1 0.0800(8) 0.0644(7) 0.0410(6) -0.0006(5) -0.0019(6) 0.0023(7)
Cu2 0.0821(9) 0.0649(7) 0.0428(6) 0.0058(6) 0.0044(6) 0.0007(7)
N1 0.081(6) 0.067(5) 0.041(4) 0.015(4) 0.007(4) -0.004(5)
N2 0.080(6) 0.075(5) 0.043(4) -0.001(4) 0.003(4) -0.014(5)
N3 0.095(7) 0.066(5) 0.047(5) -0.002(4) -0.003(4) -0.014(5)
N4 0.103(7) 0.083(6) 0.045(5) 0.004(4) 0.005(5) -0.001(5)
N5 0.076(6) 0.067(5) 0.044(4) -0.008(4) 0.004(4) -0.016(5)
N6 0.073(6) 0.081(5) 0.054(5) 0.002(4) -0.006(4) 0.016(5)
C1 0.085(8) 0.074(6) 0.058(6) 0.008(5) 0.007(6) -0.017(6)
C2 0.071(7) 0.095(7) 0.077(7) 0.018(6) 0.014(6) 0.002(6)
C3 0.076(7) 0.092(7) 0.084(7) 0.014(6) -0.011(6) 0.010(6)
C4 0.076(7) 0.071(6) 0.054(5) -0.007(5) 0.000(5) 0.003(6)
C5 0.069(6) 0.065(6) 0.050(5) 0.005(5) 0.003(5) -0.010(5)
C6 0.078(7) 0.098(7) 0.050(6) 0.010(6) 0.005(5) 0.006(7)
C7 0.100(7) 0.072(6) 0.042(5) 0.000(5) -0.004(5) 0.000(6)
C8 0.128(9) 0.097(8) 0.060(7) 0.002(6) -0.016(7) -0.014(7)
C9 0.154(11) 0.102(8) 0.071(7) -0.024(7) -0.024(8) -0.024(8)
C10 0.165(11) 0.098(8) 0.070(7) -0.028(7) -0.023(8) -0.024(8)
C11 0.144(10) 0.087(7) 0.067(7) -0.003(6) 0.005(7) -0.016(7)
C12 0.097(7) 0.079(6) 0.051(5) 0.013(5) 0.000(5) 0.009(6)
C13 0.083(7) 0.069(6) 0.039(5) 0.007(5) -0.002(5) -0.003(6)
C14 0.075(6) 0.047(5) 0.039(5) 0.008(4) -0.008(5) 0.004(5)
C15 0.078(7) 0.072(6) 0.043(5) 0.009(5) 0.002(5) 0.012(5)
C16 0.101(8) 0.096(8) 0.049(6) 0.021(6) 0.005(6) 0.002(7)
C17 0.092(8) 0.124(9) 0.064(7) 0.025(7) 0.012(6) -0.021(8)
C18 0.094(8) 0.106(8) 0.072(7) 0.030(7) 0.015(6) -0.015(7)
C19 0.099(9) 0.106(8) 0.058(6) 0.014(6) -0.006(6) 0.001(7)
C20 0.080(7) 0.074(6) 0.044(5) 0.017(5) 0.012(5) 0.011(6)
C21 0.098(8) 0.093(8) 0.081(7) -0.009(7) 0.013(7) 0.002(7)
C22 0.078(8) 0.138(10) 0.098(9) -0.005(8) -0.019(7) -0.001(8)
C23 0.103(9) 0.120(9) 0.097(9) 0.001(8) -0.029(8) -0.001(8)
C24 0.106(9) 0.077(7) 0.067(7) 0.003(6) -0.027(7) 0.003(7)
C25 0.089(7) 0.067(6) 0.054(6) -0.014(5) -0.016(5) 0.006(6)
C26 0.110(8) 0.064(6) 0.056(6) -0.002(5) -0.005(6) 0.017(6)
C27 0.155(10) 0.081(7) 0.068(7) -0.003(6) -0.017(7) 0.037(8)
C28 0.194(13) 0.111(9) 0.069(7) 0.013(7) -0.017(8) 0.059(9)
C29 0.218(13) 0.137(10) 0.079(8) -0.001(8) -0.039(9) 0.072(10)
C30 0.169(11) 0.122(10) 0.046(6) 0.001(7) -0.001(7) 0.067(8)
C31 0.111(8) 0.069(6) 0.050(5) 0.004(5) -0.002(6) 0.024(6)
C32 0.118(8) 0.083(7) 0.028(5) 0.006(5) 0.002(5) -0.013(6)
C33 0.120(8) 0.065(6) 0.051(6) 0.009(5) 0.010(6) -0.009(6)
C34 0.167(9) 0.050(5) 0.044(5) -0.005(4) 0.024(6) 0.008(6)
C35 0.217(12) 0.067(7) 0.054(6) -0.008(6) 0.018(8) 0.023(8)
C36 0.289(15) 0.098(9) 0.086(9) -0.002(8) 0.038(10) 0.041(11)
C37 0.326(16) 0.103(9) 0.095(9) 0.013(8) 0.053(12) 0.059(11)
C38 0.296(15) 0.099(9) 0.100(10) 0.008(8) 0.055(11) 0.056(10)
C39 0.204(11) 0.076(7) 0.067(7) -0.013(6) 0.037(7) 0.008(8)
C40 0.217(17) 0.079(8) 0.083(10) -0.011(8) 0.033(11) 0.007(12)
C41 0.274(18) 0.163(13) 0.166(14) -0.033(12) 0.035(14) -0.031(14)
C42 0.31(2) 0.203(14) 0.208(16) -0.046(14) 0.026(16) -0.047(17)
C43 0.267(18) 0.180(14) 0.205(16) -0.048(13) 0.032(16) -0.059(15)
C44 0.248(16) 0.134(12) 0.202(15) -0.033(12) 0.029(14) -0.016(12)
O1 0.123(6) 0.079(5) 0.041(4) 0.003(4) -0.001(4) 0.005(5)
O2 0.189(10) 0.075(5) 0.064(6) 0.002(4) 0.044(6) 0.019(7)
O3 0.188(12) 0.137(8) 0.109(8) 0.018(7) 0.070(8) -0.037(8)
O4 0.099(5) 0.060(4) 0.033(3) 0.006(3) 0.005(3) 0.008(4)
O5 0.176(10) 0.106(6) 0.114(8) 0.051(6) -0.022(7) -0.028(7)
O6 0.140(16) 0.114(14) 0.101(14) 0.040(11) 0.009(12) 0.031(12)
O7 0.33(2) 0.085(9) 0.111(12) 0.000 0.000 0.087(12)
O8 0.085(5) 0.087(5) 0.042(4) 0.000(3) 0.006(3) 0.007(4)
O9 0.093(5) 0.070(4) 0.040(4) 0.001(3) -0.004(3) 0.003(4)
O10 0.088(5) 0.081(4) 0.046(4) 0.010(3) -0.010(4) -0.008(4)
O11 0.130(8) 0.145(8) 0.086(6) 0.024(6) -0.001(5) 0.063(7)
O12 0.216(13) 0.101(7) 0.112(8) 0.016(6) -0.043(7) -0.064(8)
O13 0.187(11) 0.105(7) 0.126(9) -0.034(6) 0.032(7) 0.008(7)
O14 0.081(6) 0.112(7) 0.271(14) 0.085(8) -0.072(8) -0.011(6)
O15 0.34(2) 0.130(11) 0.50(3) 0.027(19) -0.08(2) -0.014(15)
O16 0.090(8) 0.287(17) 0.32(2) 0.156(16) -0.051(10) -0.051(11)
O17 0.092(7) 0.155(9) 0.163(11) 0.041(8) -0.019(7) -0.045(7)
Cl3 0.134(8) 0.189(9) 0.226(12) -0.011(9) 0.005(8) 0.004(7)
Cl1 0.152(5) 0.050(2) 0.072(3) 0.000 0.000 0.001(3)
Cl2 0.096(3) 0.112(3) 0.363(9) 0.109(5) -0.081(5) -0.038(3)

loop_
_atom_type_symbol
_atom_type_description
_atom_type_scat_dispersion_real
_atom_type_scat_dispersion_imag
_atom_type_scat_source
C C 0.0033 0.0016 'International Tables Vol C Tables 4.2.6.8 and 6.1.1.4'
H H 0.0000 0.0000 'International Tables Vol C Tables 4.2.6.8 and 6.1.1.4'
N N 0.0061 0.0033 'International Tables Vol C Tables 4.2.6.8 and 6.1.1.4'
O O 0.0106 0.0060 'International Tables Vol C Tables 4.2.6.8 and 6.1.1.4'
Cu Cu 0.3201 1.2651 'International Tables Vol C Tables 4.2.6.8 and 6.1.1.4'
Cl Cl 0.1484 0.1585 'International Tables Vol C Tables 4.2.6.8 and 6.1.1.4'

loop_
_geom_angle_atom_site_label_1
_geom_angle_atom_site_label_2
_geom_angle_atom_site_label_3
_geom_angle
_geom_angle_site_symmetry_1
_geom_angle_site_symmetry_3
N1 Cu1 N6 97.9(4) 2_775 .
N1 Cu1 O4 160.2(3) 2_775 .
N6 Cu1 O4 95.0(3) . .
N1 Cu1 O8 89.3(3) 2_775 2_775
N6 Cu1 O8 164.5(3) . 2_775
O4 Cu1 O8 74.8(3) . 2_775
N1 Cu1 O13 95.4(4) 2_775 .
N6 Cu1 O13 99.8(4) . .
O4 Cu1 O13 97.2(4) . .
O8 Cu1 O13 93.2(4) 2_775 .
N1 Cu1 Cu2 120.8(3) 2_775 .
N6 Cu1 Cu2 124.2(3) . .
O4 Cu1 Cu2 39.7(2) . .
O8 Cu1 Cu2 41.40(19) 2_775 .
O13 Cu1 Cu2 113.4(3) . .
O4 Cu2 N5 171.7(3) . .
O4 Cu2 O8 76.0(3) . 2_775
N5 Cu2 O8 99.0(3) . 2_775
O4 Cu2 N3 86.9(3) . .
N5 Cu2 N3 96.2(4) . .
O8 Cu2 N3 157.1(3) 2_775 .
O4 Cu2 O12 91.2(4) . .
N5 Cu2 O12 96.0(4) . .
O8 Cu2 O12 98.0(4) 2_775 .
N3 Cu2 O12 97.5(4) . .
O4 Cu2 Cu1 41.02(18) . .
N5 Cu2 Cu1 131.4(2) . .
O8 Cu2 Cu1 41.3(2) 2_775 .
N3 Cu2 Cu1 116.3(3) . .
O12 Cu2 Cu1 113.0(4) . .
C14 N1 N2 110.3(8) . .
C14 N1 Cu1 123.4(8) . 2_775
N2 N1 Cu1 126.1(6) . 2_775
C13 N2 N1 101.8(9) . .
C32 N3 N4 111.0(9) . .
C32 N3 Cu2 124.9(8) . .
N4 N3 Cu2 123.4(7) . .
C33 N4 N3 101.7(9) . .
C1 N5 C5 114.9(9) . .
C1 N5 Cu2 125.5(7) . .
C5 N5 Cu2 119.5(7) . .
C25 N6 C21 116.7(10) . .
C25 N6 Cu1 118.1(8) . .
C21 N6 Cu1 125.2(8) . .
N5 C1 C2 125.5(10) . .
N5 C1 H1 117.3 . .
C2 C1 H1 117.3 . .
C1 C2 C3 119.2(11) . .
C1 C2 H2 120.4 . .
C3 C2 H2 120.4 . .
C2 C3 C4 116.0(11) . .
C2 C3 H3 122.0 . .
C4 C3 H3 122.0 . .
C5 C4 C3 119.9(10) . .
C5 C4 C6 122.8(11) . .
C3 C4 C6 117.3(11) . .
C4 C5 N5 124.0(10) . .
C4 C5 H5 118.0 . .
N5 C5 H5 118.0 . .
O11 C6 O10 120.8(10) . .
O11 C6 C4 127.3(11) . .
O10 C6 C4 111.8(10) . .
C12 C7 C8 125.3(10) . .
C12 C7 O10 116.4(10) . .
C8 C7 O10 118.1(10) . .
C7 C8 C9 116.6(12) . .
C7 C8 H8 121.7 . .
C9 C8 H8 121.7 . .
C10 C9 C8 120.2(12) . .
C10 C9 H9 119.9 . .
C8 C9 H9 119.9 . .
C9 C10 C11 119.8(14) . .
C9 C10 H10 120.1 . .
C11 C10 H10 120.1 . .
C10 C11 C12 122.6(14) . .
C10 C11 H11 118.7 . .
C12 C11 H11 118.7 . .
C7 C12 C11 115.4(12) . .
C7 C12 C13 124.7(10) . .
C11 C12 C13 119.7(11) . .
N2 C13 O9 117.4(10) . .
N2 C13 C12 125.5(11) . .
O9 C13 C12 117.1(9) . .
N1 C14 O9 108.8(9) . .
N1 C14 C15 129.4(9) . .
O9 C14 C15 121.8(9) . .
C14 C15 C20 122.0(9) . .
C14 C15 C16 120.7(10) . .
C20 C15 C16 117.2(11) . .
C17 C16 C15 120.6(12) . .
C17 C16 H16 119.7 . .
C15 C16 H16 119.7 . .
C16 C17 C18 121.6(12) . .
C16 C17 H17 119.2 . .
C18 C17 H17 119.2 . .
C17 C18 C19 119.9(12) . .
C17 C18 H18 120.0 . .
C19 C18 H18 120.0 . .
C20 C19 C18 120.5(12) . .
C20 C19 H19 119.7 . .
C18 C19 H19 119.7 . .
O8 C20 C19 119.1(10) . .
O8 C20 C15 120.9(11) . .
C19 C20 C15 119.9(10) . .
C22 C21 N6 126.3(13) . .
C22 C21 H21 116.8 . .
N6 C21 H21 116.8 . .
C23 C22 C21 114.8(14) . .
C23 C22 H22 122.6 . .
C21 C22 H22 122.6 . .
C22 C23 C24 121.6(14) . .
C22 C23 H23 119.2 . .
C24 C23 H23 119.2 . .
C25 C24 C23 118.7(12) . .
C25 C24 C40 120.1(15) . 2_775
C23 C24 C40 121.1(15) . 2_775
C24 C25 N6 121.8(11) . .
C24 C25 H25 119.1 . .
N6 C25 H25 119.1 . .
O4 C26 C31 122.8(10) . .
O4 C26 C27 119.0(10) . .
C31 C26 C27 117.9(11) . .
C26 C27 C28 119.7(13) . .
C26 C27 H27 120.1 . .
C28 C27 H27 120.1 . .
C27 C28 C29 121.2(14) . .
C27 C28 H28 119.4 . .
C29 C28 H28 119.4 . .
C30 C29 C28 117.6(14) . .
C30 C29 H29 121.2 . .
C28 C29 H29 121.2 . .
C29 C30 C31 122.1(13) . .
C29 C30 H30 119.0 . .
C31 C30 H30 119.0 . .
C26 C31 C30 121.4(11) . .
C26 C31 C32 118.6(10) . .
C30 C31 C32 120.0(11) . .
N3 C32 O1 109.1(11) . .
N3 C32 C31 129.0(10) . .
O1 C32 C31 121.9(10) . .
N4 C33 O1 112.5(10) . .
N4 C33 C34 127.5(12) . .
O1 C33 C34 120.0(11) . .
C39 C34 C35 118.1(10) . .
C39 C34 C33 123.4(11) . .
C35 C34 C33 118.5(11) . .
C36 C35 C34 120.1(13) . .
C36 C35 H35 119.9 . .
C34 C35 H35 119.9 . .
C35 C36 C37 124.7(16) . .
C35 C36 H36 117.7 . .
C37 C36 H36 117.7 . .
C36 C37 C38 114.6(15) . .
C36 C37 H37 122.7 . .
C38 C37 H37 122.7 . .
C39 C38 C37 118.7(15) . .
C39 C38 H38 120.6 . .
C37 C38 H38 120.6 . .
C38 C39 C34 123.7(14) . .
C38 C39 O2 115.1(13) . .
C34 C39 O2 120.7(11) . .
O3 C40 O2 129.0(18) . .
O3 C40 C24 122(2) . 2_775
O2 C40 C24 109.0(17) . 2_775
O13 C41 C42 113(2) . .
O13 C41 H41A 109.1 . .
C42 C41 H41A 109.1 . .
O13 C41 H41B 109.1 . .
C42 C41 H41B 109.1 . .
H41A C41 H41B 107.8 . .
C41 C42 C43 102(3) . .
C41 C42 H42A 111.5 . .
C43 C42 H42A 111.5 . .
C41 C42 H42B 111.5 . .
C43 C42 H42B 111.5 . .
H42A C42 H42B 109.3 . .
C44 C43 C42 114(3) . .
C44 C43 H43A 108.8 . .
C42 C43 H43A 108.8 . .
C44 C43 H43B 108.8 . .
C42 C43 H43B 108.8 . .
H43A C43 H43B 107.7 . .
C43 C44 O13 95.6(19) . .
C43 C44 H44A 112.6 . .
O13 C44 H44A 112.6 . .
C43 C44 H44B 112.6 . .
O13 C44 H44B 112.6 . .
H44A C44 H44B 110.1 . .
C32 O1 C33 105.6(9) . .
C40 O2 C39 117.9(13) . .
C26 O4 Cu2 129.3(6) . .
C26 O4 Cu1 129.9(7) . .
Cu2 O4 Cu1 99.3(3) . .
C20 O8 Cu1 128.2(7) . 2_775
C20 O8 Cu2 133.5(7) . 2_775
Cu1 O8 Cu2 97.2(3) 2_775 2_775
C13 O9 C14 101.7(8) . .
C6 O10 C7 122.3(9) . .
Cu2 O12 H12B 109.5 . .
Cu2 O12 H12A 134(3) . .
H12B O12 H12A 116.4 . .
C41 O13 C44 108.1(16) . .
C41 O13 Cu1 132.6(14) . .
C44 O13 Cu1 118.1(11) . .
O18 Cl3 O21 112.6(14) . .
O18 Cl3 O20 108.6(14) . .
O21 Cl3 O20 106.9(13) . .
O18 Cl3 O19 110.1(13) . .
O21 Cl3 O19 109.2(13) . .
O20 Cl3 O19 109.4(13) . .
O7 Cl1 O5 119.5(5) . 2_775
O7 Cl1 O5 119.5(5) . .
O5 Cl1 O5 120.9(11) 2_775 .
O7 Cl1 O6 87.4(7) . .
O5 Cl1 O6 88.6(10) 2_775 .
O5 Cl1 O6 94.0(8) . .
O7 Cl1 O6 87.4(7) . 2_775
O5 Cl1 O6 94.0(8) 2_775 2_775
O5 Cl1 O6 88.6(10) . 2_775
O6 Cl1 O6 174.8(15) . 2_775
O16 Cl2 O14 112.7(8) . .
O16 Cl2 O17 115.1(9) . .
O14 Cl2 O17 115.1(6) . .
O16 Cl2 O15 103.2(8) . .
O14 Cl2 O15 107.1(10) . .
O17 Cl2 O15 102.0(10) . .

loop_
_geom_bond_atom_site_label_1
_geom_bond_atom_site_label_2
_geom_bond_distance
_geom_bond_site_symmetry_2
Cu1 N1 1.982(9) 2_775
Cu1 N6 1.999(9) .
Cu1 O4 2.000(6) .
Cu1 O8 2.002(8) 2_775
Cu1 O13 2.270(11) .
Cu1 Cu2 3.007(3) .
Cu2 O4 1.945(7) .
Cu2 N5 1.982(9) .
Cu2 O8 2.004(7) 2_775
Cu2 N3 2.014(9) .
Cu2 O12 2.329(9) .
N1 C14 1.326(13) .
N1 N2 1.387(12) .
N1 Cu1 1.982(9) 2_775
N2 C13 1.278(13) .
N3 C32 1.307(14) .
N3 N4 1.439(12) .
N4 C33 1.333(15) .
N5 C1 1.325(12) .
N5 C5 1.383(12) .
N6 C25 1.353(12) .
N6 C21 1.376(14) .
C1 C2 1.367(15) .
C1 H1 0.9300 .
C2 C3 1.394(16) .
C2 H2 0.9300 .
C3 C4 1.426(16) .
C3 H3 0.9300 .
C4 C5 1.330(14) .
C4 C6 1.477(15) .
C5 H5 0.9300 .
C6 O11 1.216(13) .
C6 O10 1.346(13) .
C7 C12 1.355(16) .
C7 C8 1.385(16) .
C7 O10 1.412(12) .
C8 C9 1.442(18) .
C8 H8 0.9300 .
C9 C10 1.356(19) .
C9 H9 0.9300 .
C10 C11 1.380(18) .
C10 H10 0.9300 .
C11 C12 1.420(16) .
C11 H11 0.9300 .
C12 C13 1.519(16) .
C13 O9 1.352(12) .
C14 O9 1.366(11) .
C14 C15 1.405(14) .
C15 C20 1.423(15) .
C15 C16 1.455(15) .
C16 C17 1.362(17) .
C16 H16 0.9300 .
C17 C18 1.369(17) .
C17 H17 0.9300 .
C18 C19 1.411(16) .
C18 H18 0.9300 .
C19 C20 1.396(16) .
C19 H19 0.9300 .
C20 O8 1.316(12) .
C21 C22 1.370(17) .
C21 H21 0.9300 .
C22 C23 1.358(19) .
C22 H22 0.9300 .
C23 C24 1.436(18) .
C23 H23 0.9300 .
C24 C25 1.350(15) .
C24 C40 1.59(2) 2_775
C25 H25 0.9300 .
C26 O4 1.374(12) .
C26 C31 1.377(15) .
C26 C27 1.384(17) .
C27 C28 1.388(17) .
C27 H27 0.9300 .
C28 C29 1.41(2) .
C28 H28 0.9300 .
C29 C30 1.324(18) .
C29 H29 0.9300 .
C30 C31 1.387(16) .
C30 H30 0.9300 .
C31 C32 1.439(16) .
C32 O1 1.345(13) .
C33 O1 1.391(14) .
C33 C34 1.444(15) .
C34 C39 1.363(18) .
C34 C35 1.435(16) .
C35 C36 1.356(18) .
C35 H35 0.9300 .
C36 C37 1.37(2) .
C36 H36 0.9300 .
C37 C38 1.54(3) .
C37 H37 0.9300 .
C38 C39 1.355(19) .
C38 H38 0.9300 .
C39 O2 1.412(16) .
C40 O3 1.27(2) .
C40 O2 1.31(2) .
C40 C24 1.59(2) 2_775
C41 O13 1.29(3) .
C41 C42 1.42(2) .
C41 H41A 0.9700 .
C41 H41B 0.9700 .
C42 C43 1.44(2) .
C42 H42A 0.9700 .
C42 H42B 0.9700 .
C43 C44 1.382(19) .
C43 H43A 0.9700 .
C43 H43B 0.9700 .
C44 O13 1.61(2) .
C44 H44A 0.9700 .
C44 H44B 0.9700 .
O5 Cl1 1.330(9) .
O6 Cl1 1.60(2) .
O7 Cl1 1.312(16) .
O8 Cu1 2.002(8) 2_775
O8 Cu2 2.004(7) 2_775
O12 H12B 0.8200 .
O12 H12A 0.858(10) .
O14 Cl2 1.346(9) .
O15 Cl2 1.473(13) .
O16 Cl2 1.342(11) .
O17 Cl2 1.377(9) .
Cl3 O18 1.396(10) .
Cl3 O21 1.413(10) .
Cl3 O20 1.415(10) .
Cl3 O19 1.419(9) .
Cl1 O5 1.330(9) 2_775
Cl1 O6 1.60(2) 2_775

loop_
_geom_torsion_atom_site_label_1
_geom_torsion_atom_site_label_2
_geom_torsion_atom_site_label_3
_geom_torsion_atom_site_label_4
_geom_torsion
_geom_torsion_site_symmetry_1
_geom_torsion_site_symmetry_4
N1 Cu1 Cu2 O4 -175.9(4) 2_775 .
N6 Cu1 Cu2 O4 -49.2(4) . .
O8 Cu1 Cu2 O4 138.4(4) 2_775 .
O13 Cu1 Cu2 O4 72.0(5) . .
N1 Cu1 Cu2 N5 -0.7(4) 2_775 .
N6 Cu1 Cu2 N5 125.9(4) . .
O4 Cu1 Cu2 N5 175.1(4) . .
O8 Cu1 Cu2 N5 -46.5(4) 2_775 .
O13 Cu1 Cu2 N5 -112.9(5) . .
N1 Cu1 Cu2 O8 45.8(4) 2_775 2_775
N6 Cu1 Cu2 O8 172.4(4) . 2_775
O4 Cu1 Cu2 O8 -138.4(4) . 2_775
O13 Cu1 Cu2 O8 -66.4(5) . 2_775
N1 Cu1 Cu2 N3 -127.4(4) 2_775 .
N6 Cu1 Cu2 N3 -0.7(4) . .
O4 Cu1 Cu2 N3 48.5(4) . .
O8 Cu1 Cu2 N3 -173.1(5) 2_775 .
O13 Cu1 Cu2 N3 120.5(5) . .
N1 Cu1 Cu2 O12 121.1(4) 2_775 .
N6 Cu1 Cu2 O12 -112.3(4) . .
O4 Cu1 Cu2 O12 -63.1(4) . .
O8 Cu1 Cu2 O12 75.3(4) 2_775 .
O13 Cu1 Cu2 O12 8.9(5) . .
C14 N1 N2 C13 2.0(11) . .
Cu1 N1 N2 C13 -172.5(7) 2_775 .
O4 Cu2 N3 C32 -13.7(9) . .
N5 Cu2 N3 C32 174.1(9) . .
O8 Cu2 N3 C32 -54.9(14) 2_775 .
O12 Cu2 N3 C32 77.1(10) . .
Cu1 Cu2 N3 C32 -43.2(10) . .
O4 Cu2 N3 N4 156.5(8) . .
N5 Cu2 N3 N4 -15.7(8) . .
O8 Cu2 N3 N4 115.3(10) 2_775 .
O12 Cu2 N3 N4 -112.7(8) . .
Cu1 Cu2 N3 N4 127.0(7) . .
C32 N3 N4 C33 -0.3(11) . .
Cu2 N3 N4 C33 -171.7(7) . .
O4 Cu2 N5 C1 -157.4(18) . .
O8 Cu2 N5 C1 151.0(8) 2_775 .
N3 Cu2 N5 C1 -46.3(8) . .
O12 Cu2 N5 C1 51.8(9) . .
Cu1 Cu2 N5 C1 180.0(7) . .
O4 Cu2 N5 C5 18(2) . .
O8 Cu2 N5 C5 -33.4(7) 2_775 .
N3 Cu2 N5 C5 129.3(7) . .
O12 Cu2 N5 C5 -132.5(7) . .
Cu1 Cu2 N5 C5 -4.4(8) . .
N1 Cu1 N6 C25 124.8(8) 2_775 .
O4 Cu1 N6 C25 -40.1(8) . .
O8 Cu1 N6 C25 8.1(17) 2_775 .
O13 Cu1 N6 C25 -138.3(8) . .
Cu2 Cu1 N6 C25 -11.1(9) . .
N1 Cu1 N6 C21 -53.4(10) 2_775 .
O4 Cu1 N6 C21 141.7(9) . .
O8 Cu1 N6 C21 -170.1(10) 2_775 .
O13 Cu1 N6 C21 43.5(10) . .
Cu2 Cu1 N6 C21 170.7(8) . .
C5 N5 C1 C2 -3.2(15) . .
Cu2 N5 C1 C2 172.6(9) . .
N5 C1 C2 C3 5.1(18) . .
C1 C2 C3 C4 -0.7(17) . .
C2 C3 C4 C5 -5.2(17) . .
C2 C3 C4 C6 176.3(11) . .
C3 C4 C5 N5 7.5(16) . .
C6 C4 C5 N5 -174.0(9) . .
C1 N5 C5 C4 -3.3(14) . .
Cu2 N5 C5 C4 -179.4(8) . .
C5 C4 C6 O11 -166.8(13) . .
C3 C4 C6 O11 11.7(19) . .
C5 C4 C6 O10 10.2(16) . .
C3 C4 C6 O10 -171.4(10) . .
C12 C7 C8 C9 1.1(19) . .
O10 C7 C8 C9 -174.3(11) . .
C7 C8 C9 C10 -1(2) . .
C8 C9 C10 C11 0(2) . .
C9 C10 C11 C12 1(2) . .
C8 C7 C12 C11 0.4(19) . .
O10 C7 C12 C11 175.9(11) . .
C8 C7 C12 C13 174.8(12) . .
O10 C7 C12 C13 -9.6(17) . .
C10 C11 C12 C7 -2(2) . .
C10 C11 C12 C13 -176.4(13) . .
N1 N2 C13 O9 -1.8(12) . .
N1 N2 C13 C12 -179.1(9) . .
C7 C12 C13 N2 -35.4(18) . .
C11 C12 C13 N2 138.8(13) . .
C7 C12 C13 O9 147.3(11) . .
C11 C12 C13 O9 -38.5(16) . .
N2 N1 C14 O9 -1.7(10) . .
Cu1 N1 C14 O9 173.0(6) 2_775 .
N2 N1 C14 C15 178.5(9) . .
Cu1 N1 C14 C15 -6.9(14) 2_775 .
N1 C14 C15 C20 17.2(16) . .
O9 C14 C15 C20 -162.7(9) . .
N1 C14 C15 C16 -164.1(10) . .
O9 C14 C15 C16 16.0(14) . .
C14 C15 C16 C17 177.9(11) . .
C20 C15 C16 C17 -3.3(16) . .
C15 C16 C17 C18 4(2) . .
C16 C17 C18 C19 -2(2) . .
C17 C18 C19 C20 0.3(19) . .
C18 C19 C20 O8 -180.0(11) . .
C18 C19 C20 C15 0.3(17) . .
C14 C15 C20 O8 0.2(15) . .
C16 C15 C20 O8 -178.6(9) . .
C14 C15 C20 C19 179.9(10) . .
C16 C15 C20 C19 1.2(15) . .
C25 N6 C21 C22 -1.0(18) . .
Cu1 N6 C21 C22 177.2(11) . .
N6 C21 C22 C23 0(2) . .
C21 C22 C23 C24 2(2) . .
C22 C23 C24 C25 -4(2) . .
C22 C23 C24 C40 174.8(13) . 2_775
C23 C24 C25 N6 3.4(18) . .
C40 C24 C25 N6 -175.6(10) 2_775 .
C21 N6 C25 C24 -1.0(15) . .
Cu1 N6 C25 C24 -179.3(9) . .
O4 C26 C27 C28 -175.3(9) . .
C31 C26 C27 C28 0.0(3) . .
C26 C27 C28 C29 0.1(3) . .
C27 C28 C29 C30 -0.3(7) . .
C28 C29 C30 C31 0.4(9) . .
O4 C26 C31 C30 175.2(10) . .
C27 C26 C31 C30 0.1(6) . .
O4 C26 C31 C32 -7.4(12) . .
C27 C26 C31 C32 177.5(10) . .
C29 C30 C31 C26 -0.3(9) . .
C29 C30 C31 C32 -177.7(11) . .
N4 N3 C32 O1 -0.9(12) . .
Cu2 N3 C32 O1 170.3(6) . .
N4 N3 C32 C31 -179.4(10) . .
Cu2 N3 C32 C31 -8.2(17) . .
C26 C31 C32 N3 23.7(16) . .
C30 C31 C32 N3 -158.9(10) . .
C26 C31 C32 O1 -154.7(9) . .
C30 C31 C32 O1 22.7(14) . .
N3 N4 C33 O1 1.4(11) . .
N3 N4 C33 C34 -179.5(10) . .
N4 C33 C34 C39 -24.6(16) . .
O1 C33 C34 C39 154.5(9) . .
N4 C33 C34 C35 155.3(10) . .
O1 C33 C34 C35 -25.6(13) . .
C39 C34 C35 C36 0.1(3) . .
C33 C34 C35 C36 -179.8(11) . .
C34 C35 C36 C37 -0.4(3) . .
C35 C36 C37 C38 0.9(6) . .
C36 C37 C38 C39 -1.2(8) . .
C37 C38 C39 C34 1.1(9) . .
C37 C38 C39 O2 -170.9(12) . .
C35 C34 C39 C38 -0.5(7) . .
C33 C34 C39 C38 179.4(12) . .
C35 C34 C39 O2 171.1(12) . .
C33 C34 C39 O2 -9.1(15) . .
O13 C41 C42 C43 8(3) . .
C41 C42 C43 C44 -26(4) . .
C42 C43 C44 O13 29(3) . .
N3 C32 O1 C33 1.7(12) . .
C31 C32 O1 C33 -179.6(10) . .
N4 C33 O1 C32 -2.0(12) . .
C34 C33 O1 C32 178.8(9) . .
O3 C40 O2 C39 -9(2) . .
C24 C40 O2 C39 169.5(10) 2_775 .
C38 C39 O2 C40 -79.8(15) . .
C34 C39 O2 C40 108.0(14) . .
C31 C26 O4 Cu2 -23.2(11) . .
C27 C26 O4 Cu2 151.9(6) . .
C31 C26 O4 Cu1 140.0(7) . .
C27 C26 O4 Cu1 -44.9(10) . .
N5 Cu2 O4 C26 140.9(19) . .
O8 Cu2 O4 C26 -166.1(8) 2_775 .
N3 Cu2 O4 C26 29.3(8) . .
O12 Cu2 O4 C26 -68.1(8) . .
Cu1 Cu2 O4 C26 167.0(9) . .
N5 Cu2 O4 Cu1 -26(2) . .
O8 Cu2 O4 Cu1 26.9(3) 2_775 .
N3 Cu2 O4 Cu1 -137.8(3) . .
O12 Cu2 O4 Cu1 124.8(4) . .
N1 Cu1 O4 C26 -156.4(9) 2_775 .
N6 Cu1 O4 C26 -25.9(8) . .
O8 Cu1 O4 C26 166.0(8) 2_775 .
O13 Cu1 O4 C26 74.7(8) . .
Cu2 Cu1 O4 C26 -166.9(9) . .
N1 Cu1 O4 Cu2 10.5(11) 2_775 .
N6 Cu1 O4 Cu2 141.0(3) . .
O8 Cu1 O4 Cu2 -27.1(3) 2_775 .
O13 Cu1 O4 Cu2 -118.4(4) . .
C19 C20 O8 Cu1 154.7(8) . 2_775
C15 C20 O8 Cu1 -25.6(14) . 2_775
C19 C20 O8 Cu2 -39.6(15) . 2_775
C15 C20 O8 Cu2 140.2(8) . 2_775
N2 C13 O9 C14 0.8(11) . .
C12 C13 O9 C14 178.4(8) . .
N1 C14 O9 C13 0.6(10) . .
C15 C14 O9 C13 -179.5(9) . .
O11 C6 O10 C7 -13.4(17) . .
C4 C6 O10 C7 169.4(9) . .
C12 C7 O10 C6 109.3(13) . .
C8 C7 O10 C6 -74.8(14) . .
C42 C41 O13 C44 10(3) . .
C42 C41 O13 Cu1 -157.4(18) . .
C43 C44 O13 C41 -23(3) . .
C43 C44 O13 Cu1 146.1(18) . .
N1 Cu1 O13 C41 46(2) 2_775 .
N6 Cu1 O13 C41 -53(2) . .
O4 Cu1 O13 C41 -149(2) . .
O8 Cu1 O13 C41 136(2) 2_775 .
Cu2 Cu1 O13 C41 173(2) . .
N1 Cu1 O13 C44 -119.6(13) 2_775 .
N6 Cu1 O13 C44 141.4(13) . .
O4 Cu1 O13 C44 45.0(14) . .
O8 Cu1 O13 C44 -30.1(14) 2_775 .
Cu2 Cu1 O13 C44 7.3(14) . .
